data_2019402
loop_
_publ_author_name
'Gholizadeh, Mostafa'
'Pourayoubi, Mehrdad'
'Farimaneh, Masoumeh'
'Tarahhomi, Atekeh'
'Du\<sek, Michal'
'Eigner, V\'aclav'

_publ_section_title
;
 Hirshfeld surface analysis of the 1,1'-(ethane-1,2-diyl)dipyridinium
 dication in two new salts: perchlorate and peroxodisulfate
;
_journal_coeditor_code LG3130
_journal_issue 2
_journal_name_full 'Acta Crystallographica Section C'
_journal_page_first 230
_journal_page_last 235
_journal_paper_doi 10.1107/S2053229614000576
_journal_volume 70
_journal_year 2014
_chemical_formula_iupac 'C12 H14 N2 2+ , 2Cl O4 -'
_chemical_formula_moiety 'C12 H14 N2 2+, 2(Cl O4 -)'
_chemical_formula_sum 'C12 H14 Cl2 N2 O8'
_chemical_formula_weight 385.15
_chemical_name_systematic
;
1,1'-(Ethane-1,2-diyl)dipyridinium bis(perchlorate)
;
_space_group_IT_number 2
_symmetry_cell_setting triclinic
_symmetry_space_group_name_Hall '-P 1'
_symmetry_space_group_name_H-M 'P -1'
_cell_angle_alpha 97.858(4)
_cell_angle_beta 95.503(4)
_cell_angle_gamma 100.655(4)
_cell_formula_units_Z 1
_cell_length_a 6.0687(3)
_cell_length_b 6.7263(4)
_cell_length_c 9.8005(3)
_cell_measurement_reflns_used 4357
_cell_measurement_temperature 120.00(10)
_cell_measurement_theta_max 29.26
_cell_measurement_theta_min 3.11
_cell_volume 386.44(3)
_computing_cell_refinement '<i>CrysAlis PRO</i> (Agilent, 2010)'
_computing_data_collection '<i>CrysAlis PRO</i> (Agilent, 2010)'
_computing_data_reduction '<i>CrysAlis PRO</i> (Agilent, 2010)'
_computing_molecular_graphics '<i>DIAMOND</i> (Brandenburg & Putz, 2005)'
_computing_publication_material
;
<i>JANA2006</i> (Pet\<r\'i\<cek <i>et al.</i>, 2006), enCIFer (Allen,
<i>et al.</i>, 2004) and <i>PLATON</i> (Spek, 2009)
;
_computing_structure_refinement '<i>JANA2006</i> (Pet\<r\'i\<cek <i>et al.</i>, 2006)'
_computing_structure_solution '<i>SIR2002</i> (Burla <i>et al.</i>, 2003)'
_diffrn_ambient_temperature 120
_diffrn_detector_area_resol_mean 10.3784
_diffrn_measured_fraction_theta_full 0.98
_diffrn_measured_fraction_theta_max 0.89
_diffrn_measurement_device 'four-cycle diffractometer'
_diffrn_measurement_device_type 'Agilent Xcalibur Gemini Ultra diffractometer with Atlas detector'
_diffrn_measurement_method \w
_diffrn_radiation_monochromator graphite
_diffrn_radiation_source 'Enhance (Mo) X-ray Source'
_diffrn_radiation_type 'Mo K\a'
_diffrn_radiation_wavelength 0.7107
_diffrn_reflns_av_R_equivalents 0.0188
_diffrn_reflns_av_sigmaI/netI 0.0186
_diffrn_reflns_limit_h_max 7
_diffrn_reflns_limit_h_min -8
_diffrn_reflns_limit_k_max 9
_diffrn_reflns_limit_k_min -8
_diffrn_reflns_limit_l_max 13
_diffrn_reflns_limit_l_min -12
_diffrn_reflns_number 6178
_diffrn_reflns_theta_full 27.9
_diffrn_reflns_theta_max 29.32
_diffrn_reflns_theta_min 3.12
_exptl_absorpt_coefficient_mu 0.466
_exptl_absorpt_correction_T_max 0.946
_exptl_absorpt_correction_T_min 0.88
_exptl_absorpt_correction_type analytical
_exptl_absorpt_process_details '(CrysAlis PRO; Agilent, 2010)'
_exptl_crystal_colour colourless
_exptl_crystal_density_diffrn 1.6545
_exptl_crystal_description prism
_exptl_crystal_F_000 198
_exptl_crystal_size_max 0.569
_exptl_crystal_size_mid 0.314
_exptl_crystal_size_min 0.172
_refine_diff_density_max 0.29
_refine_diff_density_min -0.33
_refine_ls_extinction_coef 16E2(4)
_refine_ls_extinction_method
;
B--C type 1 Gaussian isotropic (Becker & Coppens, 1974)
Becker, P. J. & Coppens, P. (1974). <i>Acta Cryst.</i> A<b>30</b>,
129--147.
;
_refine_ls_goodness_of_fit_ref 1.79
_refine_ls_hydrogen_treatment constr
_refine_ls_number_constraints 28
_refine_ls_number_parameters 110
_refine_ls_number_reflns 1904
_refine_ls_number_restraints 0
_refine_ls_R_factor_all 0.0336
_refine_ls_R_factor_gt 0.0296
_refine_ls_shift/su_max 0.0104
_refine_ls_shift/su_mean 0.0005
_refine_ls_structure_factor_coef Fsqd
_refine_ls_weighting_details 'w = 1/(\s^2^(I)+0.0016I^2^)'
_refine_ls_weighting_scheme sigma
_refine_ls_wR_factor_gt 0.1006
_refine_ls_wR_factor_ref 0.1039
_reflns_number_gt 1717
_reflns_number_total 1904
_reflns_threshold_expression I>3\s(I)
_cod_data_source_file lg3130sup1.cif
_cod_data_source_block I
_cod_database_code 2019402

loop_
_symmetry_equiv_pos_site_id
_symmetry_equiv_pos_as_xyz
1 x,y,z
2 -x,-y,-z

loop_
_atom_site_type_symbol
_atom_site_label
_atom_site_fract_x
_atom_site_fract_y
_atom_site_fract_z
_atom_site_U_iso_or_equiv
_atom_site_adp_type
_atom_site_calc_flag
_atom_site_occupancy
_atom_site_symmetry_multiplicity
Cl Cl1 0.51205(6) 0.20569(6) 0.21529(3) 0.01404(14) Uani d 1 2
O O1 0.75374(18) 0.23345(19) 0.24274(12) 0.0210(4) Uani d 1 2
O O2 0.45627(19) 0.32895(18) 0.11147(11) 0.0195(4) Uani d 1 2
O O3 0.4230(2) 0.2722(2) 0.34055(12) 0.0296(5) Uani d 1 2
O O4 0.4163(2) -0.0060(2) 0.16526(14) 0.0328(5) Uani d 1 2
N N2 0.0120(2) 0.66514(19) 0.17194(12) 0.0120(4) Uani d 1 2
C C6 -0.2013(3) 0.7874(2) 0.34153(16) 0.0170(5) Uani d 1 2
C C4 0.1380(3) 0.6737(2) 0.40854(15) 0.0163(5) Uani d 1 2
C C5 -0.0477(3) 0.7514(2) 0.44444(15) 0.0167(5) Uani d 1 2
C C1 0.0473(2) 0.6135(2) 0.02463(14) 0.0141(5) Uani d 1 2
C C3 0.1645(3) 0.6299(2) 0.27022(15) 0.0145(5) Uani d 1 2
C C7 -0.1676(3) 0.7436(2) 0.20407(15) 0.0148(5) Uani d 1 2
H H1C6 -0.330164 0.842353 0.365405 0.0204 Uiso d 1 2
H H1C4 0.247221 0.650526 0.479091 0.0195 Uiso d 1 2
H H1C5 -0.070031 0.780266 0.540231 0.0201 Uiso d 1 2
H H1C1 0.206125 0.642718 0.016718 0.017 Uiso d 1 2
H H2C1 -0.02975 0.692644 -0.030912 0.017 Uiso d 1 2
H H1C3 0.291729 0.574231 0.243952 0.0174 Uiso d 1 2
H H1C7 -0.272253 0.769263 0.13189 0.0178 Uiso d 1 2

loop_
_atom_site_aniso_label
_atom_site_aniso_U_11
_atom_site_aniso_U_22
_atom_site_aniso_U_33
_atom_site_aniso_U_12
_atom_site_aniso_U_13
_atom_site_aniso_U_23
_atom_site_aniso_type_symbol
Cl1 0.0130(2) 0.0157(2) 0.0137(2) 0.00278(15) 0.00156(14) 0.00366(14) Cl
O1 0.0123(6) 0.0268(7) 0.0249(6) 0.0045(5) -0.0001(4) 0.0082(5) O
O2 0.0218(6) 0.0236(7) 0.0160(6) 0.0092(5) 0.0022(4) 0.0071(5) O
O3 0.0281(7) 0.0511(9) 0.0160(6) 0.0188(6) 0.0093(5) 0.0087(6) O
O4 0.0323(8) 0.0164(7) 0.0439(8) -0.0064(6) -0.0035(6) 0.0053(6) O
N2 0.0138(6) 0.0111(6) 0.0099(6) -0.0003(5) 0.0017(4) 0.0009(5) N
C6 0.0177(8) 0.0154(8) 0.0189(8) 0.0049(6) 0.0063(6) 0.0012(6) C
C4 0.0195(8) 0.0145(8) 0.0129(7) 0.0004(6) -0.0026(6) 0.0026(6) C
C5 0.0223(9) 0.0137(8) 0.0122(7) -0.0007(6) 0.0036(6) 0.0000(6) C
C1 0.0168(8) 0.0149(8) 0.0098(7) 0.0009(6) 0.0033(5) 0.0010(6) C
C3 0.0135(8) 0.0132(7) 0.0165(7) 0.0024(6) 0.0015(6) 0.0027(6) C
C7 0.0132(8) 0.0150(8) 0.0156(8) 0.0026(6) -0.0003(5) 0.0017(6) C

loop_
_atom_type_symbol
_atom_type_scat_dispersion_real
_atom_type_scat_dispersion_imag
_atom_type_scat_source
C 0.0033 0.0016 'International Tables Vol C tables 4.2.6.8 and 6.1.1.1'
H 0.0000 0.0000 'International Tables Vol C tables 4.2.6.8 and 6.1.1.1'
Cl 0.1484 0.1585 'International Tables Vol C tables 4.2.6.8 and 6.1.1.1'
N 0.0061 0.0033 'International Tables Vol C tables 4.2.6.8 and 6.1.1.1'
O 0.0106 0.0060 'International Tables Vol C tables 4.2.6.8 and 6.1.1.1'

loop_
_geom_angle_atom_site_label_1
_geom_angle_atom_site_label_2
_geom_angle_atom_site_label_3
_geom_angle_site_symmetry_1
_geom_angle_site_symmetry_3
_geom_angle
_geom_angle_publ_flag
O1 Cl1 O2 . . 109.06(7) yes
O1 Cl1 O3 . . 109.45(7) yes
O1 Cl1 O4 . . 109.70(8) yes
O2 Cl1 O3 . . 108.85(8) yes
O2 Cl1 O4 . . 109.68(7) yes
O3 Cl1 O4 . . 110.09(8) yes
C1 N2 C3 . . 117.85(13) yes
C1 N2 C7 . . 120.22(12) yes
C3 N2 C7 . . 121.93(13) yes
C5 C6 C7 . . 119.46(16) ?
C5 C6 H1C6 . . 120.27 ?
C7 C6 H1C6 . . 120.27 ?
C5 C4 C3 . . 119.21(15) ?
C5 C4 H1C4 . . 120.4 ?
C3 C4 H1C4 . . 120.4 ?
C6 C5 C4 . . 119.62(14) ?
C6 C5 H1C5 . . 120.19 ?
C4 C5 H1C5 . . 120.19 ?
N2 C1 C1 . 2_565 108.98(12) ?
N2 C1 H1C1 . . 109.47 ?
N2 C1 H2C1 . . 109.47 ?
C1 C1 H1C1 2_565 . 109.47 ?
C1 C1 H2C1 2_565 . 109.47 ?
H1C1 C1 H2C1 . . 109.95 ?
N2 C3 C4 . . 120.04(15) ?
N2 C3 H1C3 . . 119.98 ?
C4 C3 H1C3 . . 119.98 ?
N2 C7 C6 . . 119.73(14) ?
N2 C7 H1C7 . . 120.14 ?
C6 C7 H1C7 . . 120.14 ?

loop_
_geom_bond_atom_site_label_1
_geom_bond_atom_site_label_2
_geom_bond_site_symmetry_2
_geom_bond_distance
_geom_bond_publ_flag
Cl1 O1 . 1.4381(12) yes
Cl1 O2 . 1.4510(13) yes
Cl1 O3 . 1.4374(13) yes
Cl1 O4 . 1.4332(13) yes
N2 C1 . 1.4835(18) yes
N2 C3 . 1.347(2) yes
N2 C7 . 1.341(2) yes
C6 C5 . 1.383(2) ?
C6 C7 . 1.382(2) ?
C6 H1C6 . 0.96 ?
C4 C5 . 1.382(2) ?
C4 C3 . 1.379(2) ?
C4 H1C4 . 0.96 ?
C5 H1C5 . 0.96 ?
C1 C1 2_565 1.5211(19) ?
C1 H1C1 . 0.96 ?
C1 H2C1 . 0.96 ?
C3 H1C3 . 0.96 ?
C7 H1C7 . 0.96 ?

loop_
_geom_hbond_atom_site_label_D
_geom_hbond_atom_site_label_H
_geom_hbond_atom_site_label_A
_geom_hbond_site_symmetry_A
_geom_hbond_distance_DH
_geom_hbond_distance_HA
_geom_hbond_distance_DA
_geom_hbond_angle_DHA
_geom_hbond_publ_flag
C3 H1C3 O2 . 0.96 2.38 3.263(2) 152 yes
C7 H1C7 O2 2_565 0.96 2.48 3.3322(18) 148 yes
C1 H2C1 O2 2_565 0.96 2.60 3.326(2) 132 yes
C3 H1C3 O3 . 0.96 2.58 3.220(2) 125 yes
C4 H1C4 O3 2_666 0.96 2.47 3.3792(19) 159 yes
C1 H1C1 O2 2_665 0.96 2.50 3.3888(19) 155 yes
C3 . O4 1_565 . . 3.000(2) . yes
N2 . O4 1_565 . . 2.997(2) . yes
C1 H1C1 O4 1_565 0.96 2.63 3.129(2) 113 yes
C5 . C5 1_576 . . 3.297(2) . yes
C5 H1C5 O3 2_566 0.96 2.53 3.245(2) 132 yes
C5 . C4 2_566 . . 3.354(2) . yes

loop_
_geom_torsion_atom_site_label_1
_geom_torsion_atom_site_label_2
_geom_torsion_atom_site_label_3
_geom_torsion_atom_site_label_4
_geom_torsion_site_symmetry_4
_geom_torsion
_geom_torsion_publ_flag
C3 N2 C1 C1 2_565 83.48(15) yes
C7 N2 C1 C1 2_565 -96.28(15) yes
C4 C3 N2 C1 . -179.44(13) yes
C6 C7 N2 C1 . 178.73(13) yes
